data_1543832
loop_
_publ_author_name
'Yadav, Priya'
'Das, Soumyajit'
'Phan, Hoa'
'Herng, Tun Seng'
'Ding, Jun'
'Wu, Jishan'

_publ_section_title
;
 Kinetically Blocked Stable 5,6:12,13-Dibenzozethrene: A Laterally
 \p-Extended Zethrene with Enhanced Diradical Character.
;
_journal_issue 12
_journal_name_full 'Organic letters'
_journal_page_first 2886
_journal_page_last 2889
_journal_paper_doi 10.1021/acs.orglett.6b01196
_journal_volume 18
_journal_year 2016
_chemical_formula_moiety 'C31 H37 O Si'
_chemical_formula_sum 'C31 H37 O Si'
_chemical_formula_weight 453.69
_space_group_crystal_system monoclinic
_space_group_IT_number 15
_space_group_name_Hall '-C 2yc'
_space_group_name_H-M_alt 'C 1 2/c 1'
_symmetry_space_group_name_Hall '-C 2yc'
_symmetry_space_group_name_H-M 'C 1 2/c 1'
_atom_sites_solution_hydrogens geom
_audit_creation_method SHELXL-2014/7
_cell_angle_alpha 90
_cell_angle_beta 93.726(3)
_cell_angle_gamma 90
_cell_formula_units_Z 8
_cell_length_a 36.1249(19)
_cell_length_b 17.0168(9)
_cell_length_c 8.3417(4)
_cell_measurement_reflns_used 934
_cell_measurement_temperature 100(2)
_cell_measurement_theta_max 66.589
_cell_measurement_theta_min 2.451
_cell_volume 5117.1(5)
_computing_cell_refinement 'SHELXTL, Acta Cryst., Sect. A 2008, 64, 112-122.'
_computing_data_collection 'APEX3 v2015.5.2'
_computing_data_reduction 'Saint, APEX v2014.11.0.'
_computing_molecular_graphics Ortep3
_computing_publication_material 'APEX3 v2015.5.2'
_computing_structure_refinement 'SHELXL-2014/6 (Sheldrick, 2014)'
_computing_structure_solution 'SHELXT, Acta Cryst., Sect. A 2015, A71, 3-8.'
_diffrn_ambient_temperature 100(2)
_diffrn_measured_fraction_theta_full 0.980
_diffrn_measured_fraction_theta_max 0.980
_diffrn_measurement_device_type 'Bruker AXS D8 Venture '
_diffrn_measurement_method 'profile data from \q/2\q scans'
_diffrn_radiation_type CuK\a
_diffrn_radiation_wavelength 1.54178
_diffrn_reflns_av_R_equivalents 0.0523
_diffrn_reflns_av_unetI/netI 0.0778
_diffrn_reflns_Laue_measured_fraction_full 0.980
_diffrn_reflns_Laue_measured_fraction_max 0.980
_diffrn_reflns_limit_h_max 42
_diffrn_reflns_limit_h_min -38
_diffrn_reflns_limit_k_max 18
_diffrn_reflns_limit_k_min -20
_diffrn_reflns_limit_l_max 9
_diffrn_reflns_limit_l_min -9
_diffrn_reflns_number 10778
_diffrn_reflns_point_group_measured_fraction_full 0.980
_diffrn_reflns_point_group_measured_fraction_max 0.980
_diffrn_reflns_theta_full 66.589
_diffrn_reflns_theta_max 66.589
_diffrn_reflns_theta_min 2.451
_exptl_absorpt_coefficient_mu 0.951
_exptl_absorpt_correction_T_max 0.874
_exptl_absorpt_correction_T_min 0.857
_exptl_absorpt_correction_type multi-scan
_exptl_absorpt_process_details Sadabs
_exptl_crystal_colour green
_exptl_crystal_density_diffrn 1.178
_exptl_crystal_description 'prism frag'
_exptl_crystal_F_000 1960
_exptl_crystal_size_max 0.167
_exptl_crystal_size_mid 0.150
_exptl_crystal_size_min 0.145
_refine_diff_density_max 0.511
_refine_diff_density_min -0.549
_refine_diff_density_rms 0.080
_refine_ls_extinction_method none
_refine_ls_goodness_of_fit_ref 1.072
_refine_ls_hydrogen_treatment constr
_refine_ls_matrix_type full
_refine_ls_number_parameters 350
_refine_ls_number_reflns 4424
_refine_ls_number_restraints 166
_refine_ls_restrained_S_all 1.070
_refine_ls_R_factor_all 0.1215
_refine_ls_R_factor_gt 0.0962
_refine_ls_shift/su_max 0.000
_refine_ls_shift/su_mean 0.000
_refine_ls_structure_factor_coef Fsqd
_refine_ls_weighting_details 'w=1/[\s^2^(Fo^2^)+(0.0143P)^2^+50.7936P] where P=(Fo^2^+2Fc^2^)/3'
_refine_ls_weighting_scheme calc
_refine_ls_wR_factor_gt 0.2006
_refine_ls_wR_factor_ref 0.2142
_reflns_Friedel_coverage 0.000
_reflns_number_gt 3348
_reflns_number_total 4424
_reflns_threshold_expression 'I > 2\s(I)'
_cod_data_source_file ol6b01196_si_002.cif
_cod_data_source_block g052
_cod_database_code 1543832
_shelx_space_group_comment
;
The symmetry employed for this shelxl refinement is uniquely defined
by the following loop, which should always be used as a source of
symmetry information in preference to the above space-group names.
They are only intended as comments.
;
_shelx_estimated_absorpt_t_min 0.857
_shelx_estimated_absorpt_t_max 0.874

loop_
_space_group_symop_operation_xyz
'x, y, z'
'-x, y, -z+1/2'
'x+1/2, y+1/2, z'
'-x+1/2, y+1/2, -z+1/2'
'-x, -y, -z'
'x, -y, z-1/2'
'-x+1/2, -y+1/2, -z'
'x+1/2, -y+1/2, z-1/2'

loop_
_atom_site_label
_atom_site_type_symbol
_atom_site_fract_x
_atom_site_fract_y
_atom_site_fract_z
_atom_site_U_iso_or_equiv
_atom_site_adp_type
_atom_site_occupancy
_atom_site_site_symmetry_order
_atom_site_calc_flag
_atom_site_refinement_flags_posn
_atom_site_refinement_flags_adp
_atom_site_refinement_flags_occupancy
_atom_site_disorder_assembly
_atom_site_disorder_group
Si1 Si 0.35305(3) 0.82662(8) 0.56914(14) 0.0209(3) Uani 1 1 d . . . . .
C1 C 0.49072(11) 0.3963(3) 0.0409(5) 0.0185(9) Uani 1 1 d . . . . .
H1 H 0.4740 0.3665 0.1002 0.022 Uiso 1 1 calc R U . . .
C2 C 0.48751(11) 0.4763(3) 0.0428(5) 0.0181(9) Uani 1 1 d . . . . .
C3 C 0.45901(11) 0.5164(3) 0.1306(5) 0.0171(9) Uani 1 1 d . . . . .
C4 C 0.43334(12) 0.4743(3) 0.2148(5) 0.0212(10) Uani 1 1 d . . . . .
H4 H 0.4339 0.4185 0.2134 0.025 Uiso 1 1 calc R U . . .
C5 C 0.40687(12) 0.5127(3) 0.3008(5) 0.0233(10) Uani 1 1 d . . . . .
H5 H 0.3895 0.4827 0.3559 0.028 Uiso 1 1 calc R U . . .
C6 C 0.40551(12) 0.5927(3) 0.3071(5) 0.0219(10) Uani 1 1 d . . . . .
H6 H 0.3877 0.6177 0.3684 0.026 Uiso 1 1 calc R U . . .
C7 C 0.43058(11) 0.6388(3) 0.2227(5) 0.0184(9) Uani 1 1 d . . . . .
C8 C 0.42996(12) 0.7222(3) 0.2288(5) 0.0215(10) Uani 1 1 d . . . . .
C9 C 0.45399(12) 0.7675(3) 0.1385(5) 0.0204(10) Uani 1 1 d . . . . .
C10 C 0.45216(13) 0.8506(3) 0.1379(6) 0.0293(11) Uani 1 1 d . . . . .
H10 H 0.4344 0.8760 0.1989 0.035 Uiso 1 1 calc R U . . .
C11 C 0.47517(14) 0.8949(3) 0.0523(6) 0.0342(12) Uani 1 1 d . . . . .
H11 H 0.4734 0.9506 0.0532 0.041 Uiso 1 1 calc R U . . .
C12 C 0.50184(14) 0.8572(3) -0.0382(6) 0.0317(12) Uani 1 1 d . . . . .
H12 H 0.5182 0.8879 -0.0973 0.038 Uiso 1 1 calc R U . . .
C13 C 0.50424(12) 0.7778(3) -0.0412(5) 0.0247(10) Uani 1 1 d . . . . .
H13 H 0.5223 0.7538 -0.1033 0.030 Uiso 1 1 calc R U . . .
C14 C 0.48069(12) 0.7295(3) 0.0452(5) 0.0207(10) Uani 1 1 d . . . . .
C15 C 0.48262(11) 0.6451(3) 0.0438(5) 0.0184(9) Uani 1 1 d . . . . .
C16 C 0.45749(11) 0.5998(3) 0.1309(5) 0.0183(9) Uani 1 1 d . . . . .
C17 C 0.40517(12) 0.7600(3) 0.3317(5) 0.0236(10) Uani 1 1 d . . . . .
C18 C 0.38454(12) 0.7883(3) 0.4236(5) 0.0236(10) Uani 1 1 d . . . . .
C19 C 0.37259(13) 0.7976(3) 0.7764(5) 0.0263(10) Uani 1 1 d . . . . .
H19 H 0.3928 0.8360 0.8070 0.032 Uiso 1 1 calc R U . . .
C20 C 0.39036(15) 0.7160(3) 0.7821(6) 0.0358(12) Uani 1 1 d . . . . .
H20A H 0.4004 0.7049 0.8917 0.054 Uiso 1 1 calc R U . . .
H20B H 0.4104 0.7144 0.7086 0.054 Uiso 1 1 calc R U . . .
H20C H 0.3716 0.6765 0.7495 0.054 Uiso 1 1 calc R U . . .
C21 C 0.34370(17) 0.8052(4) 0.9035(6) 0.0447(15) Uani 1 1 d . . . . .
H21A H 0.3235 0.7676 0.8796 0.067 Uiso 1 1 calc R U . . .
H21B H 0.3337 0.8587 0.9018 0.067 Uiso 1 1 calc R U . . .
H21C H 0.3555 0.7940 1.0102 0.067 Uiso 1 1 calc R U . . .
C22 C 0.30606(13) 0.7821(3) 0.5119(5) 0.0273(11) Uani 1 1 d . . . . .
H22 H 0.2883 0.8029 0.5886 0.033 Uiso 1 1 calc R U . . .
C23 C 0.30577(14) 0.6923(3) 0.5246(6) 0.0360(13) Uani 1 1 d . . . . .
H23A H 0.2814 0.6723 0.4852 0.054 Uiso 1 1 calc R U . . .
H23B H 0.3108 0.6768 0.6371 0.054 Uiso 1 1 calc R U . . .
H23C H 0.3249 0.6704 0.4597 0.054 Uiso 1 1 calc R U . . .
C24 C 0.29224(14) 0.8091(3) 0.3420(6) 0.0340(12) Uani 1 1 d . . . . .
H24A H 0.3103 0.7937 0.2650 0.051 Uiso 1 1 calc R U . . .
H24B H 0.2894 0.8664 0.3407 0.051 Uiso 1 1 calc R U . . .
H24C H 0.2683 0.7843 0.3121 0.051 Uiso 1 1 calc R U . . .
C25 C 0.35155(13) 0.9362(3) 0.5425(6) 0.0280(11) Uani 1 1 d . . . . .
H25 H 0.3475 0.9456 0.4243 0.034 Uiso 1 1 calc R U . . .
C26 C 0.31897(15) 0.9750(3) 0.6191(6) 0.0372(13) Uani 1 1 d . . . . .
H26A H 0.3222 0.9697 0.7361 0.056 Uiso 1 1 calc R U . . .
H26B H 0.2958 0.9494 0.5800 0.056 Uiso 1 1 calc R U . . .
H26C H 0.3180 1.0309 0.5904 0.056 Uiso 1 1 calc R U . . .
C27 C 0.38824(15) 0.9763(3) 0.5944(7) 0.0418(14) Uani 1 1 d . . . . .
H27A H 0.3876 1.0310 0.5574 0.063 Uiso 1 1 calc R U . . .
H27B H 0.4087 0.9486 0.5472 0.063 Uiso 1 1 calc R U . . .
H27C H 0.3919 0.9751 0.7118 0.063 Uiso 1 1 calc R U . . .
O1S O 0.2936(3) 0.6307(6) -0.0483(11) 0.063(2) Uani 0.5 1 d D U P A 1
C1S C 0.2592(3) 0.6169(10) 0.050(2) 0.062(2) Uani 0.5 1 d D U P A 1
H1S1 H 0.2542 0.6635 0.1162 0.075 Uiso 0.5 1 calc R U P A 1
H1S2 H 0.2370 0.6057 -0.0223 0.075 Uiso 0.5 1 calc R U P A 1
C2S C 0.2683(4) 0.5539(11) 0.144(2) 0.070(2) Uani 0.5 1 d D U P A 1
H2S1 H 0.2562 0.5065 0.0952 0.084 Uiso 0.5 1 calc R U P A 1
H2S2 H 0.2585 0.5619 0.2505 0.084 Uiso 0.5 1 calc R U P A 1
C3S C 0.3087(3) 0.5402(10) 0.165(2) 0.063(3) Uani 0.5 1 d D U P A 1
H3S1 H 0.3153 0.4876 0.1242 0.076 Uiso 0.5 1 calc R U P A 1
H3S2 H 0.3177 0.5447 0.2790 0.076 Uiso 0.5 1 calc R U P A 1
C4S C 0.3245(3) 0.6049(10) 0.0650(19) 0.055(2) Uani 0.5 1 d D U P A 1
H4S1 H 0.3335 0.6491 0.1343 0.066 Uiso 0.5 1 calc R U P A 1
H4S2 H 0.3455 0.5849 0.0057 0.066 Uiso 0.5 1 calc R U P A 1
O1T O 0.2738(3) 0.6308(7) 0.0199(14) 0.074(2) Uani 0.5 1 d D U P B 2
C1T C 0.2538(3) 0.5869(8) 0.1516(18) 0.055(2) Uani 0.5 1 d D U P B 2
H1T1 H 0.2561 0.6159 0.2547 0.067 Uiso 0.5 1 calc R U P B 2
H1T2 H 0.2272 0.5791 0.1193 0.067 Uiso 0.5 1 calc R U P B 2
C2T C 0.2721(4) 0.5168(9) 0.164(2) 0.070(3) Uani 0.5 1 d D U P B 2
H2T1 H 0.2607 0.4795 0.0838 0.084 Uiso 0.5 1 calc R U P B 2
H2T2 H 0.2697 0.4944 0.2719 0.084 Uiso 0.5 1 calc R U P B 2
C3T C 0.3118(4) 0.5263(9) 0.136(2) 0.063(3) Uani 0.5 1 d D U P B 2
H3T1 H 0.3208 0.4827 0.0697 0.076 Uiso 0.5 1 calc R U P B 2
H3T2 H 0.3271 0.5287 0.2384 0.076 Uiso 0.5 1 calc R U P B 2
C4T C 0.3128(3) 0.6036(10) 0.047(2) 0.059(2) Uani 0.5 1 d D U P B 2
H4T1 H 0.3276 0.6427 0.1109 0.071 Uiso 0.5 1 calc R U P B 2
H4T2 H 0.3241 0.5965 -0.0575 0.071 Uiso 0.5 1 calc R U P B 2

loop_
_atom_site_aniso_label
_atom_site_aniso_U_11
_atom_site_aniso_U_22
_atom_site_aniso_U_33
_atom_site_aniso_U_23
_atom_site_aniso_U_13
_atom_site_aniso_U_12
Si1 0.0186(6) 0.0245(7) 0.0200(6) -0.0014(5) 0.0045(4) 0.0038(5)
C1 0.015(2) 0.026(3) 0.015(2) -0.0019(18) 0.0021(16) -0.0028(18)
C2 0.013(2) 0.030(3) 0.011(2) -0.0023(18) -0.0013(15) 0.0033(18)
C3 0.015(2) 0.024(2) 0.012(2) -0.0064(18) -0.0012(16) 0.0031(18)
C4 0.019(2) 0.026(3) 0.019(2) -0.0027(19) 0.0039(17) 0.0002(19)
C5 0.015(2) 0.037(3) 0.019(2) 0.001(2) 0.0046(17) -0.001(2)
C6 0.016(2) 0.033(3) 0.017(2) -0.0031(19) 0.0018(17) 0.0033(19)
C7 0.013(2) 0.027(3) 0.015(2) -0.0011(18) 0.0003(16) 0.0010(18)
C8 0.017(2) 0.030(3) 0.017(2) -0.0003(19) 0.0024(17) 0.0048(19)
C9 0.015(2) 0.024(2) 0.023(2) -0.0011(19) 0.0035(17) 0.0019(18)
C10 0.026(3) 0.029(3) 0.033(3) -0.008(2) 0.006(2) 0.002(2)
C11 0.033(3) 0.023(3) 0.048(3) -0.003(2) 0.014(2) 0.000(2)
C12 0.030(3) 0.025(3) 0.042(3) -0.002(2) 0.015(2) 0.000(2)
C13 0.021(2) 0.028(3) 0.026(2) -0.004(2) 0.0100(19) 0.000(2)
C14 0.016(2) 0.027(3) 0.019(2) -0.0056(19) 0.0006(17) 0.0026(19)
C15 0.015(2) 0.027(2) 0.014(2) -0.0025(18) -0.0002(16) 0.0038(18)
C16 0.014(2) 0.027(3) 0.014(2) -0.0034(18) -0.0011(16) 0.0029(18)
C17 0.021(2) 0.027(3) 0.023(2) 0.000(2) 0.0010(19) -0.001(2)
C18 0.023(2) 0.023(2) 0.025(2) -0.0048(19) 0.0044(19) 0.002(2)
C19 0.031(3) 0.026(3) 0.022(2) -0.004(2) -0.0032(19) 0.000(2)
C20 0.035(3) 0.039(3) 0.034(3) 0.008(2) 0.002(2) 0.009(2)
C21 0.060(4) 0.051(4) 0.024(3) 0.003(2) 0.015(2) 0.015(3)
C22 0.022(2) 0.035(3) 0.026(2) 0.000(2) 0.0077(19) 0.007(2)
C23 0.025(3) 0.040(3) 0.043(3) -0.002(2) 0.003(2) 0.000(2)
C24 0.029(3) 0.046(3) 0.027(3) -0.003(2) -0.003(2) -0.001(2)
C25 0.028(3) 0.031(3) 0.025(2) 0.000(2) 0.004(2) 0.005(2)
C26 0.046(3) 0.030(3) 0.037(3) -0.003(2) 0.008(2) 0.010(3)
C27 0.046(3) 0.027(3) 0.053(4) 0.000(3) 0.006(3) -0.004(3)
O1S 0.044(4) 0.077(5) 0.068(5) 0.024(4) 0.006(4) -0.022(4)
C1S 0.031(5) 0.074(5) 0.081(5) 0.014(4) 0.005(4) -0.009(4)
C2S 0.044(5) 0.079(5) 0.086(5) 0.021(5) 0.003(4) -0.011(5)
C3S 0.043(4) 0.072(5) 0.075(5) 0.014(5) 0.009(4) -0.001(4)
C4S 0.037(5) 0.064(5) 0.064(5) 0.017(4) 0.006(4) 0.001(4)
O1T 0.056(5) 0.084(5) 0.082(4) 0.014(4) 0.000(4) 0.005(4)
C1T 0.030(5) 0.066(6) 0.071(5) 0.017(5) 0.008(4) 0.006(4)
C2T 0.045(4) 0.073(6) 0.092(5) 0.021(5) 0.000(4) -0.002(5)
C3T 0.044(4) 0.068(5) 0.079(5) 0.015(5) 0.012(4) 0.006(4)
C4T 0.040(5) 0.068(5) 0.069(5) 0.017(4) 0.008(4) 0.010(4)

loop_
_atom_type_symbol
_atom_type_description
_atom_type_scat_dispersion_real
_atom_type_scat_dispersion_imag
_atom_type_scat_source
C C 0.0181 0.0091 'International Tables Vol C Tables 4.2.6.8 and 6.1.1.4'
H H 0.0000 0.0000 'International Tables Vol C Tables 4.2.6.8 and 6.1.1.4'
Si Si 0.2541 0.3302 'International Tables Vol C Tables 4.2.6.8 and 6.1.1.4'
O O 0.0492 0.0322 'International Tables Vol C Tables 4.2.6.8 and 6.1.1.4'

loop_
_geom_angle_atom_site_label_1
_geom_angle_atom_site_label_2
_geom_angle_atom_site_label_3
_geom_angle
_geom_angle_site_symmetry_1
_geom_angle_site_symmetry_3
C18 Si1 C25 106.8(2) . .
C18 Si1 C19 107.5(2) . .
C25 Si1 C19 111.9(2) . .
C18 Si1 C22 106.0(2) . .
C25 Si1 C22 110.4(2) . .
C19 Si1 C22 113.7(2) . .
C2 C1 C15 124.1(4) . 5_665
C2 C1 H1 117.9 . .
C15 C1 H1 117.9 5_665 .
C1 C2 C2 119.8(5) . 5_665
C1 C2 C3 122.0(4) . .
C2 C2 C3 118.2(5) 5_665 .
C4 C3 C16 119.0(4) . .
C4 C3 C2 121.5(4) . .
C16 C3 C2 119.5(4) . .
C5 C4 C3 121.2(4) . .
C5 C4 H4 119.4 . .
C3 C4 H4 119.4 . .
C6 C5 C4 121.0(4) . .
C6 C5 H5 119.5 . .
C4 C5 H5 119.5 . .
C5 C6 C7 120.5(4) . .
C5 C6 H6 119.7 . .
C7 C6 H6 119.7 . .
C8 C7 C6 121.6(4) . .
C8 C7 C16 119.5(4) . .
C6 C7 C16 118.9(4) . .
C9 C8 C7 121.0(4) . .
C9 C8 C17 120.2(4) . .
C7 C8 C17 118.8(4) . .
C8 C9 C10 121.1(4) . .
C8 C9 C14 120.0(4) . .
C10 C9 C14 118.8(4) . .
C11 C10 C9 121.8(4) . .
C11 C10 H10 119.1 . .
C9 C10 H10 119.1 . .
C10 C11 C12 119.3(5) . .
C10 C11 H11 120.4 . .
C12 C11 H11 120.4 . .
C13 C12 C11 120.6(5) . .
C13 C12 H12 119.7 . .
C11 C12 H12 119.7 . .
C12 C13 C14 122.0(4) . .
C12 C13 H13 119.0 . .
C14 C13 H13 119.0 . .
C13 C14 C9 117.6(4) . .
C13 C14 C15 123.0(4) . .
C9 C14 C15 119.4(4) . .
C1 C15 C16 117.5(4) 5_665 .
C1 C15 C14 122.3(4) 5_665 .
C16 C15 C14 120.2(4) . .
C3 C16 C15 120.9(4) . .
C3 C16 C7 119.3(4) . .
C15 C16 C7 119.8(4) . .
C18 C17 C8 176.4(5) . .
C17 C18 Si1 177.1(4) . .
C20 C19 C21 110.9(4) . .
C20 C19 Si1 113.3(3) . .
C21 C19 Si1 112.2(3) . .
C20 C19 H19 106.6 . .
C21 C19 H19 106.6 . .
Si1 C19 H19 106.6 . .
C19 C20 H20A 109.5 . .
C19 C20 H20B 109.5 . .
H20A C20 H20B 109.5 . .
C19 C20 H20C 109.5 . .
H20A C20 H20C 109.5 . .
H20B C20 H20C 109.5 . .
C19 C21 H21A 109.5 . .
C19 C21 H21B 109.5 . .
H21A C21 H21B 109.5 . .
C19 C21 H21C 109.5 . .
H21A C21 H21C 109.5 . .
H21B C21 H21C 109.5 . .
C23 C22 C24 110.9(4) . .
C23 C22 Si1 113.1(3) . .
C24 C22 Si1 110.2(3) . .
C23 C22 H22 107.5 . .
C24 C22 H22 107.5 . .
Si1 C22 H22 107.5 . .
C22 C23 H23A 109.5 . .
C22 C23 H23B 109.5 . .
H23A C23 H23B 109.5 . .
C22 C23 H23C 109.5 . .
H23A C23 H23C 109.5 . .
H23B C23 H23C 109.5 . .
C22 C24 H24A 109.5 . .
C22 C24 H24B 109.5 . .
H24A C24 H24B 109.5 . .
C22 C24 H24C 109.5 . .
H24A C24 H24C 109.5 . .
H24B C24 H24C 109.5 . .
C26 C25 C27 111.5(4) . .
C26 C25 Si1 113.4(3) . .
C27 C25 Si1 113.1(3) . .
C26 C25 H25 106.1 . .
C27 C25 H25 106.1 . .
Si1 C25 H25 106.1 . .
C25 C26 H26A 109.5 . .
C25 C26 H26B 109.5 . .
H26A C26 H26B 109.5 . .
C25 C26 H26C 109.5 . .
H26A C26 H26C 109.5 . .
H26B C26 H26C 109.5 . .
C25 C27 H27A 109.5 . .
C25 C27 H27B 109.5 . .
H27A C27 H27B 109.5 . .
C25 C27 H27C 109.5 . .
H27A C27 H27C 109.5 . .
H27B C27 H27C 109.5 . .
C4S O1S C1S 102.5(8) . .
C2S C1S O1S 104.6(9) . .
C2S C1S H1S1 110.8 . .
O1S C1S H1S1 110.8 . .
C2S C1S H1S2 110.8 . .
O1S C1S H1S2 110.8 . .
H1S1 C1S H1S2 108.9 . .
C1S C2S C3S 113.2(10) . .
C1S C2S H2S1 108.9 . .
C3S C2S H2S1 108.9 . .
C1S C2S H2S2 108.9 . .
C3S C2S H2S2 108.9 . .
H2S1 C2S H2S2 107.7 . .
C2S C3S C4S 103.0(8) . .
C2S C3S H3S1 111.2 . .
C4S C3S H3S1 111.2 . .
C2S C3S H3S2 111.2 . .
C4S C3S H3S2 111.2 . .
H3S1 C3S H3S2 109.1 . .
O1S C4S C3S 105.6(8) . .
O1S C4S H4S1 110.6 . .
C3S C4S H4S1 110.6 . .
O1S C4S H4S2 110.6 . .
C3S C4S H4S2 110.6 . .
H4S1 C4S H4S2 108.7 . .
C4T O1T C1T 103.0(8) . .
C2T C1T O1T 103.2(9) . .
C2T C1T H1T1 111.1 . .
O1T C1T H1T1 111.1 . .
C2T C1T H1T2 111.1 . .
O1T C1T H1T2 111.1 . .
H1T1 C1T H1T2 109.1 . .
C1T C2T C3T 111.3(10) . .
C1T C2T H2T1 109.4 . .
C3T C2T H2T1 109.4 . .
C1T C2T H2T2 109.4 . .
C3T C2T H2T2 109.4 . .
H2T1 C2T H2T2 108.0 . .
C2T C3T C4T 103.1(8) . .
C2T C3T H3T1 111.1 . .
C4T C3T H3T1 111.1 . .
C2T C3T H3T2 111.1 . .
C4T C3T H3T2 111.1 . .
H3T1 C3T H3T2 109.1 . .
O1T C4T C3T 107.0(7) . .
O1T C4T H4T1 110.3 . .
C3T C4T H4T1 110.3 . .
O1T C4T H4T2 110.3 . .
C3T C4T H4T2 110.3 . .
H4T1 C4T H4T2 108.6 . .

loop_
_geom_bond_atom_site_label_1
_geom_bond_atom_site_label_2
_geom_bond_distance
_geom_bond_site_symmetry_2
Si1 C18 1.837(4) .
Si1 C25 1.879(5) .
Si1 C19 1.890(5) .
Si1 C22 1.891(5) .
C1 C2 1.367(6) .
C1 C15 1.418(6) 5_665
C1 H1 0.9500 .
C2 C2 1.434(8) 5_665
C2 C3 1.470(6) .
C3 C4 1.396(6) .
C3 C16 1.421(6) .
C4 C5 1.395(6) .
C4 H4 0.9500 .
C5 C6 1.363(7) .
C5 H5 0.9500 .
C6 C7 1.420(6) .
C6 H6 0.9500 .
C7 C8 1.419(6) .
C7 C16 1.439(6) .
C8 C9 1.415(6) .
C8 C17 1.433(6) .
C9 C10 1.415(7) .
C9 C14 1.433(6) .
C10 C11 1.359(7) .
C10 H10 0.9500 .
C11 C12 1.416(7) .
C11 H11 0.9500 .
C12 C13 1.355(7) .
C12 H12 0.9500 .
C13 C14 1.414(6) .
C13 H13 0.9500 .
C14 C15 1.437(6) .
C15 C1 1.418(6) 5_665
C15 C16 1.425(6) .
C17 C18 1.204(6) .
C19 C20 1.529(7) .
C19 C21 1.541(7) .
C19 H19 1.0000 .
C20 H20A 0.9800 .
C20 H20B 0.9800 .
C20 H20C 0.9800 .
C21 H21A 0.9800 .
C21 H21B 0.9800 .
C21 H21C 0.9800 .
C22 C23 1.532(7) .
C22 C24 1.542(6) .
C22 H22 1.0000 .
C23 H23A 0.9800 .
C23 H23B 0.9800 .
C23 H23C 0.9800 .
C24 H24A 0.9800 .
C24 H24B 0.9800 .
C24 H24C 0.9800 .
C25 C26 1.526(6) .
C25 C27 1.528(7) .
C25 H25 1.0000 .
C26 H26A 0.9800 .
C26 H26B 0.9800 .
C26 H26C 0.9800 .
C27 H27A 0.9800 .
C27 H27B 0.9800 .
C27 H27C 0.9800 .
O1S C4S 1.483(11) .
O1S C1S 1.550(12) .
C1S C2S 1.355(15) .
C1S H1S1 0.9900 .
C1S H1S2 0.9900 .
C2S C3S 1.477(11) .
C2S H2S1 0.9900 .
C2S H2S2 0.9900 .
C3S C4S 1.515(10) .
C3S H3S1 0.9900 .
C3S H3S2 0.9900 .
C4S H4S1 0.9900 .
C4S H4S2 0.9900 .
O1T C4T 1.485(11) .
O1T C1T 1.546(13) .
C1T C2T 1.363(15) .
C1T H1T1 0.9900 .
C1T H1T2 0.9900 .
C2T C3T 1.478(11) .
C2T H2T1 0.9900 .
C2T H2T2 0.9900 .
C3T C4T 1.513(10) .
C3T H3T1 0.9900 .
C3T H3T2 0.9900 .
C4T H4T1 0.9900 .
C4T H4T2 0.9900 .

loop_
_geom_torsion_atom_site_label_1
_geom_torsion_atom_site_label_2
_geom_torsion_atom_site_label_3
_geom_torsion_atom_site_label_4
_geom_torsion
_geom_torsion_site_symmetry_1
_geom_torsion_site_symmetry_4
C15 C1 C2 C2 -1.0(7) 5_665 5_665
C15 C1 C2 C3 179.0(4) 5_665 .
C1 C2 C3 C4 -1.0(6) . .
C2 C2 C3 C4 179.0(4) 5_665 .
C1 C2 C3 C16 178.7(4) . .
C2 C2 C3 C16 -1.2(7) 5_665 .
C16 C3 C4 C5 -1.2(6) . .
C2 C3 C4 C5 178.6(4) . .
C3 C4 C5 C6 -0.8(7) . .
C4 C5 C6 C7 1.5(7) . .
C5 C6 C7 C8 -179.3(4) . .
C5 C6 C7 C16 -0.2(6) . .
C6 C7 C8 C9 -177.2(4) . .
C16 C7 C8 C9 3.6(6) . .
C6 C7 C8 C17 4.5(6) . .
C16 C7 C8 C17 -174.7(4) . .
C7 C8 C9 C10 176.8(4) . .
C17 C8 C9 C10 -5.0(7) . .
C7 C8 C9 C14 -3.0(6) . .
C17 C8 C9 C14 175.3(4) . .
C8 C9 C10 C11 179.7(5) . .
C14 C9 C10 C11 -0.5(7) . .
C9 C10 C11 C12 -0.3(8) . .
C10 C11 C12 C13 0.7(8) . .
C11 C12 C13 C14 -0.3(8) . .
C12 C13 C14 C9 -0.5(7) . .
C12 C13 C14 C15 179.9(5) . .
C8 C9 C14 C13 -179.4(4) . .
C10 C9 C14 C13 0.9(6) . .
C8 C9 C14 C15 0.3(6) . .
C10 C9 C14 C15 -179.5(4) . .
C13 C14 C15 C1 2.1(7) . 5_665
C9 C14 C15 C1 -177.6(4) . 5_665
C13 C14 C15 C16 -178.6(4) . .
C9 C14 C15 C16 1.7(6) . .
C4 C3 C16 C15 -178.6(4) . .
C2 C3 C16 C15 1.6(6) . .
C4 C3 C16 C7 2.4(6) . .
C2 C3 C16 C7 -177.3(4) . .
C1 C15 C16 C3 -0.7(6) 5_665 .
C14 C15 C16 C3 179.9(4) . .
C1 C15 C16 C7 178.2(4) 5_665 .
C14 C15 C16 C7 -1.1(6) . .
C8 C7 C16 C3 177.4(4) . .
C6 C7 C16 C3 -1.8(6) . .
C8 C7 C16 C15 -1.6(6) . .
C6 C7 C16 C15 179.3(4) . .
C18 Si1 C19 C20 -37.1(4) . .
C25 Si1 C19 C20 -154.1(3) . .
C22 Si1 C19 C20 79.9(4) . .
C18 Si1 C19 C21 -163.6(4) . .
C25 Si1 C19 C21 79.4(4) . .
C22 Si1 C19 C21 -46.6(4) . .
C18 Si1 C22 C23 62.4(4) . .
C25 Si1 C22 C23 177.7(3) . .
C19 Si1 C22 C23 -55.5(4) . .
C18 Si1 C22 C24 -62.3(4) . .
C25 Si1 C22 C24 53.0(4) . .
C19 Si1 C22 C24 179.8(3) . .
C18 Si1 C25 C26 163.8(3) . .
C19 Si1 C25 C26 -78.7(4) . .
C22 Si1 C25 C26 49.1(4) . .
C18 Si1 C25 C27 -68.0(4) . .
C19 Si1 C25 C27 49.5(4) . .
C22 Si1 C25 C27 177.3(3) . .
C4S O1S C1S C2S -31.9(16) . .
O1S C1S C2S C3S 20(2) . .
C1S C2S C3S C4S -1(2) . .
C1S O1S C4S C3S 31.4(14) . .
C2S C3S C4S O1S -20.1(18) . .
C4T O1T C1T C2T -34.3(14) . .
O1T C1T C2T C3T 34.1(16) . .
C1T C2T C3T C4T -20.1(19) . .
C1T O1T C4T C3T 22.3(17) . .
C2T C3T C4T O1T -3.6(19) . .
